data_2227400
loop_
_publ_author_name
'Gupta, Parna'
'Mandal, Soumik'

_publ_section_title
;
 Methyl 4-(1<i>H</i>-benzimidazol-2-yl)benzoate trihydrate
;
_journal_coeditor_code DS2060
_journal_issue 11
_journal_name_full 'Acta Crystallographica Section E'
_journal_page_first o2754
_journal_paper_doi 10.1107/S1600536810039188
_journal_volume 66
_journal_year 2010
_chemical_formula_iupac 'C15 H12 N2 O2, 3H2 O'
_chemical_formula_moiety 'C15 H12 N2 O2, 3(H2 O)'
_chemical_formula_sum 'C15 H18 N2 O5'
_chemical_formula_weight 306.32
_chemical_name_systematic
;
Methyl 4-(1<i>H</i>-benzimidazol-2-yl)benzoate trihydrate
;
_space_group_IT_number 2
_symmetry_cell_setting triclinic
_symmetry_space_group_name_Hall '-P 1'
_symmetry_space_group_name_H-M 'P -1'
_atom_sites_solution_hydrogens geom
_atom_sites_solution_primary direct
_atom_sites_solution_secondary difmap
_audit_creation_method SHELXL-97
_cell_angle_alpha 114.718(3)
_cell_angle_beta 101.718(4)
_cell_angle_gamma 97.621(2)
_cell_formula_units_Z 2
_cell_length_a 6.8308(3)
_cell_length_b 10.8165(5)
_cell_length_c 11.5254(8)
_cell_measurement_reflns_used 8743
_cell_measurement_temperature 296(2)
_cell_measurement_theta_max 40.67
_cell_measurement_theta_min 2.17
_cell_volume 734.41(7)
_computing_cell_refinement 'SAINT (Bruker, 2007)'
_computing_data_collection 'APEX2 (Bruker, 2007)'
_computing_data_reduction 'SAINT (Bruker, 2007)'
_computing_molecular_graphics 'SHELXTL (Sheldrick, 2008) and Mercury (Macrae <i>et al.</i>, 2006)'
_computing_publication_material 'SHELXTL (Sheldrick, 2008)'
_computing_structure_refinement 'SHELXL97 (Sheldrick, 2008)'
_computing_structure_solution 'SHELXS97 (Sheldrick, 2008)'
_diffrn_ambient_temperature 296(2)
_diffrn_measured_fraction_theta_full 0.992
_diffrn_measured_fraction_theta_max 0.992
_diffrn_measurement_device_type 'Bruker APEXII CCD area-detector'
_diffrn_measurement_method '\f and \w'
_diffrn_radiation_monochromator graphite
_diffrn_radiation_source 'fine-focus sealed tube'
_diffrn_radiation_type MoK\a
_diffrn_radiation_wavelength 0.71073
_diffrn_reflns_av_R_equivalents 0.0408
_diffrn_reflns_av_sigmaI/netI 0.0449
_diffrn_reflns_limit_h_max 7
_diffrn_reflns_limit_h_min -8
_diffrn_reflns_limit_k_max 13
_diffrn_reflns_limit_k_min -13
_diffrn_reflns_limit_l_max 14
_diffrn_reflns_limit_l_min -14
_diffrn_reflns_number 10457
_diffrn_reflns_theta_full 27.00
_diffrn_reflns_theta_max 27.00
_diffrn_reflns_theta_min 2.03
_exptl_absorpt_coefficient_mu 0.105
_exptl_absorpt_correction_type none
_exptl_crystal_colour colourless
_exptl_crystal_density_diffrn 1.390
_exptl_crystal_density_method 'not measured'
_exptl_crystal_description rod
_exptl_crystal_F_000 324
_exptl_crystal_size_max 0.41
_exptl_crystal_size_mid 0.12
_exptl_crystal_size_min 0.12
_refine_diff_density_max 0.341
_refine_diff_density_min -0.409
_refine_ls_extinction_method none
_refine_ls_goodness_of_fit_ref 1.015
_refine_ls_hydrogen_treatment mixed
_refine_ls_matrix_type full
_refine_ls_number_parameters 218
_refine_ls_number_reflns 3194
_refine_ls_number_restraints 0
_refine_ls_restrained_S_all 1.015
_refine_ls_R_factor_all 0.0462
_refine_ls_R_factor_gt 0.0423
_refine_ls_shift/su_max 0.000
_refine_ls_shift/su_mean 0.000
_refine_ls_structure_factor_coef Fsqd
_refine_ls_weighting_details 'calc w=1/[\s^2^(Fo^2^)+(0.1051P)^2^+0.1366P] where P=(Fo^2^+2Fc^2^)/3'
_refine_ls_weighting_scheme calc
_refine_ls_wR_factor_gt 0.1339
_refine_ls_wR_factor_ref 0.1417
_reflns_number_gt 2873
_reflns_number_total 3194
_reflns_threshold_expression I>2\s(I)
_cod_data_source_file ds2060.cif
_cod_data_source_block I
_cod_database_code 2227400
_cod_database_fobs_code 2227400

loop_
_symmetry_equiv_pos_as_xyz
'x, y, z'
'-x, -y, -z'

loop_
_atom_site_type_symbol
_atom_site_label
_atom_site_fract_x
_atom_site_fract_y
_atom_site_fract_z
_atom_site_U_iso_or_equiv
_atom_site_adp_type
_atom_site_calc_flag
_atom_site_refinement_flags
_atom_site_occupancy
_atom_site_disorder_assembly
_atom_site_disorder_group
O O1 0.31311(14) 0.28296(9) 0.39119(8) 0.0166(2) Uani d . 1 . .
O O5 0.21253(15) 0.02407(10) 0.63276(9) 0.0209(2) Uani d . 1 . .
H H21 0.155(3) -0.050(2) 0.554(2) 0.031 Uiso d . 1 . .
H H20 0.122(3) 0.076(2) 0.6355(19) 0.031 Uiso d . 1 . .
O O3 0.37646(14) 0.87010(9) 0.26610(9) 0.0176(2) Uani d . 1 . .
H H17 0.523(3) 0.9011(18) 0.3003(17) 0.026 Uiso d . 1 . .
H H16 0.333(3) 0.9357(19) 0.2506(17) 0.026 Uiso d . 1 . .
O O2 0.22975(14) 0.07258(9) 0.20910(9) 0.0182(2) Uani d . 1 . .
O O4 0.07060(15) 0.80876(9) 0.37434(9) 0.0207(2) Uani d . 1 . .
H H19 -0.003(3) 0.723(2) 0.3151(19) 0.031 Uiso d . 1 . .
H H18 0.170(3) 0.8188(19) 0.3397(19) 0.031 Uiso d . 1 . .
N N1 0.19210(15) 0.44471(10) -0.18336(10) 0.0133(2) Uani d . 1 . .
N N2 0.28539(14) 0.64581(10) 0.00717(9) 0.0124(2) Uani d . 1 . .
H H2 0.3197 0.7017 0.0912 0.015 Uiso calc R 1 . .
C C1 0.3320(2) 0.21255(13) 0.47386(13) 0.0211(3) Uani d . 1 . .
H H1A 0.2092 0.1397 0.4436 0.032 Uiso calc R 1 . .
H H1B 0.3504 0.2790 0.5647 0.032 Uiso calc R 1 . .
H H1C 0.4488 0.1722 0.4682 0.032 Uiso calc R 1 . .
C C2 0.26140(17) 0.20014(12) 0.25945(12) 0.0135(3) Uani d . 1 . .
C C3 0.24921(17) 0.28025(12) 0.18125(11) 0.0127(3) Uani d . 1 . .
C C4 0.29491(18) 0.42689(12) 0.24419(12) 0.0146(3) Uani d . 1 . .
H H4 0.3289 0.4763 0.3366 0.018 Uiso calc R 1 . .
C C5 0.28948(18) 0.49866(12) 0.16823(12) 0.0146(3) Uani d . 1 . .
H H5 0.3193 0.5962 0.2104 0.017 Uiso calc R 1 . .
C C6 0.23967(17) 0.42582(11) 0.02890(11) 0.0121(3) Uani d . 1 . .
C C7 0.23803(17) 0.50275(12) -0.05091(12) 0.0120(2) Uani d . 1 . .
C C8 0.21047(17) 0.55767(12) -0.21278(11) 0.0130(3) Uani d . 1 . .
C C9 0.17985(19) 0.56017(13) -0.33573(12) 0.0166(3) Uani d . 1 . .
H H9 0.1431 0.4777 -0.4155 0.020 Uiso calc R 1 . .
C C10 0.20643(19) 0.69051(13) -0.33395(12) 0.0179(3) Uani d . 1 . .
H H10 0.1872 0.6949 -0.4142 0.021 Uiso calc R 1 . .
C C11 0.19577(18) 0.20677(12) 0.04230(12) 0.0150(3) Uani d . 1 . .
H H11 0.1628 0.1092 0.0003 0.018 Uiso calc R 1 . .
C C12 0.19151(18) 0.27840(12) -0.03356(12) 0.0147(3) Uani d . 1 . .
H H12 0.1567 0.2286 -0.1260 0.018 Uiso calc R 1 . .
C C13 0.26809(17) 0.68429(12) -0.09392(11) 0.0124(3) Uani d . 1 . .
C C14 0.29457(18) 0.81564(12) -0.09143(12) 0.0155(3) Uani d . 1 . .
H H14 0.3323 0.8983 -0.0118 0.019 Uiso calc R 1 . .
C C15 0.26175(18) 0.81641(13) -0.21382(13) 0.0170(3) Uani d . 1 . .
H H15 0.2765 0.9017 -0.2167 0.020 Uiso calc R 1 . .

loop_
_atom_site_aniso_label
_atom_site_aniso_U_11
_atom_site_aniso_U_22
_atom_site_aniso_U_33
_atom_site_aniso_U_12
_atom_site_aniso_U_13
_atom_site_aniso_U_23
O1 0.0222(5) 0.0159(4) 0.0151(4) 0.0054(3) 0.0048(3) 0.0102(3)
O5 0.0233(5) 0.0193(5) 0.0160(5) 0.0049(4) 0.0007(4) 0.0066(4)
O3 0.0199(5) 0.0138(4) 0.0189(4) 0.0043(3) 0.0029(4) 0.0084(3)
O2 0.0231(5) 0.0140(4) 0.0194(4) 0.0053(3) 0.0041(4) 0.0101(4)
O4 0.0223(5) 0.0161(4) 0.0179(5) 0.0009(4) 0.0056(4) 0.0035(4)
N1 0.0130(5) 0.0139(5) 0.0146(5) 0.0040(4) 0.0029(4) 0.0084(4)
N2 0.0135(5) 0.0127(5) 0.0118(5) 0.0036(4) 0.0025(4) 0.0069(4)
C1 0.0306(7) 0.0214(6) 0.0178(6) 0.0076(5) 0.0067(5) 0.0146(5)
C2 0.0113(5) 0.0154(5) 0.0165(6) 0.0045(4) 0.0041(4) 0.0093(5)
C3 0.0103(5) 0.0148(6) 0.0169(6) 0.0049(4) 0.0039(4) 0.0102(5)
C4 0.0167(6) 0.0147(6) 0.0130(5) 0.0047(4) 0.0037(4) 0.0069(4)
C5 0.0158(6) 0.0121(5) 0.0170(6) 0.0044(4) 0.0038(4) 0.0078(4)
C6 0.0094(5) 0.0142(5) 0.0160(6) 0.0049(4) 0.0038(4) 0.0093(5)
C7 0.0089(5) 0.0131(5) 0.0156(5) 0.0040(4) 0.0026(4) 0.0080(4)
C8 0.0108(5) 0.0140(5) 0.0155(6) 0.0043(4) 0.0028(4) 0.0080(4)
C9 0.0162(6) 0.0196(6) 0.0147(6) 0.0051(4) 0.0030(4) 0.0090(5)
C10 0.0162(6) 0.0245(6) 0.0178(6) 0.0062(5) 0.0035(5) 0.0144(5)
C11 0.0163(6) 0.0121(5) 0.0176(6) 0.0047(4) 0.0038(5) 0.0080(5)
C12 0.0162(6) 0.0143(5) 0.0130(5) 0.0045(4) 0.0022(4) 0.0066(4)
C13 0.0097(5) 0.0161(5) 0.0144(5) 0.0045(4) 0.0029(4) 0.0095(4)
C14 0.0143(6) 0.0151(6) 0.0189(6) 0.0045(4) 0.0042(4) 0.0094(5)
C15 0.0147(6) 0.0183(6) 0.0239(6) 0.0053(4) 0.0052(5) 0.0150(5)

loop_
_atom_type_symbol
_atom_type_description
_atom_type_scat_dispersion_real
_atom_type_scat_dispersion_imag
_atom_type_scat_source
C C 0.0033 0.0016 'International Tables Vol C Tables 4.2.6.8 and 6.1.1.4'
H H 0.0000 0.0000 'International Tables Vol C Tables 4.2.6.8 and 6.1.1.4'
N N 0.0061 0.0033 'International Tables Vol C Tables 4.2.6.8 and 6.1.1.4'
O O 0.0106 0.0060 'International Tables Vol C Tables 4.2.6.8 and 6.1.1.4'

loop_
_geom_angle_atom_site_label_1
_geom_angle_atom_site_label_2
_geom_angle_atom_site_label_3
_geom_angle_site_symmetry_1
_geom_angle_site_symmetry_3
_geom_angle
_geom_angle_publ_flag
C2 O1 C1 . . 116.02(9) ?
H21 O5 H20 . . 101.8(17) ?
H17 O3 H16 . . 107.0(16) ?
H19 O4 H18 . . 101.0(17) ?
C7 N1 C8 . . 104.98(9) ?
C7 N2 C13 . . 107.37(9) ?
C7 N2 H2 . . 126.3 ?
C13 N2 H2 . . 126.3 ?
O1 C1 H1A . . 109.5 ?
O1 C1 H1B . . 109.5 ?
H1A C1 H1B . . 109.5 ?
O1 C1 H1C . . 109.5 ?
H1A C1 H1C . . 109.5 ?
H1B C1 H1C . . 109.5 ?
O2 C2 O1 . . 123.50(11) ?
O2 C2 C3 . . 123.61(11) ?
O1 C2 C3 . . 112.89(10) ?
C11 C3 C4 . . 119.73(10) ?
C11 C3 C2 . . 118.94(10) ?
C4 C3 C2 . . 121.31(11) ?
C5 C4 C3 . . 119.82(11) ?
C5 C4 H4 . . 120.1 ?
C3 C4 H4 . . 120.1 ?
C4 C5 C6 . . 120.82(11) ?
C4 C5 H5 . . 119.6 ?
C6 C5 H5 . . 119.6 ?
C5 C6 C12 . . 118.95(10) ?
C5 C6 C7 . . 120.52(10) ?
C12 C6 C7 . . 120.53(10) ?
N1 C7 N2 . . 112.56(10) ?
N1 C7 C6 . . 125.68(10) ?
N2 C7 C6 . . 121.76(10) ?
N1 C8 C9 . . 130.49(11) ?
N1 C8 C13 . . 109.61(10) ?
C9 C8 C13 . . 119.89(10) ?
C10 C9 C8 . . 117.47(11) ?
C10 C9 H9 . . 121.3 ?
C8 C9 H9 . . 121.3 ?
C9 C10 C15 . . 121.84(11) ?
C9 C10 H10 . . 119.1 ?
C15 C10 H10 . . 119.1 ?
C12 C11 C3 . . 120.47(11) ?
C12 C11 H11 . . 119.8 ?
C3 C11 H11 . . 119.8 ?
C11 C12 C6 . . 120.20(11) ?
C11 C12 H12 . . 119.9 ?
C6 C12 H12 . . 119.9 ?
N2 C13 C14 . . 131.59(11) ?
N2 C13 C8 . . 105.47(10) ?
C14 C13 C8 . . 122.93(11) ?
C15 C14 C13 . . 116.52(11) ?
C15 C14 H14 . . 121.7 ?
C13 C14 H14 . . 121.7 ?
C14 C15 C10 . . 121.34(11) ?
C14 C15 H15 . . 119.3 ?
C10 C15 H15 . . 119.3 ?

loop_
_geom_bond_atom_site_label_1
_geom_bond_atom_site_label_2
_geom_bond_site_symmetry_2
_geom_bond_distance
_geom_bond_publ_flag
O1 C2 . 1.3391(14) ?
O1 C1 . 1.4448(14) ?
O5 H21 . 0.88(2) ?
O5 H20 . 0.88(2) ?
O3 H17 . 0.952(19) ?
O3 H16 . 0.875(19) ?
O2 C2 . 1.2197(14) ?
O4 H19 . 0.88(2) ?
O4 H18 . 0.87(2) ?
N1 C7 . 1.3321(15) ?
N1 C8 . 1.3953(14) ?
N2 C7 . 1.3638(14) ?
N2 C13 . 1.3810(14) ?
N2 H2 . 0.8600 ?
C1 H1A . 0.9600 ?
C1 H1B . 0.9600 ?
C1 H1C . 0.9600 ?
C2 C3 . 1.4873(15) ?
C3 C11 . 1.3966(16) ?
C3 C4 . 1.3978(16) ?
C4 C5 . 1.3904(16) ?
C4 H4 . 0.9300 ?
C5 C6 . 1.4015(16) ?
C5 H5 . 0.9300 ?
C6 C12 . 1.4049(16) ?
C6 C7 . 1.4754(15) ?
C8 C9 . 1.4021(16) ?
C8 C13 . 1.4058(16) ?
C9 C10 . 1.3882(16) ?
C9 H9 . 0.9300 ?
C10 C15 . 1.4102(18) ?
C10 H10 . 0.9300 ?
C11 C12 . 1.3885(16) ?
C11 H11 . 0.9300 ?
C12 H12 . 0.9300 ?
C13 C14 . 1.3956(15) ?
C14 C15 . 1.3864(17) ?
C14 H14 . 0.9300 ?
C15 H15 . 0.9300 ?

loop_
_geom_hbond_atom_site_label_D
_geom_hbond_atom_site_label_H
_geom_hbond_atom_site_label_A
_geom_hbond_site_symmetry_A
_geom_hbond_distance_DH
_geom_hbond_distance_HA
_geom_hbond_distance_DA
_geom_hbond_angle_DHA
N2 H2 O3 1 0.86 1.99 2.8230(13) 163.3
O4 H18 O3 1 0.87(2) 1.92(2) 2.7830(13) 170.1(17)
O3 H16 O2 1_565 0.875(19) 1.910(19) 2.7840(12) 177.4(17)
O3 H17 O5 2_666 0.952(19) 1.745(19) 2.6932(13) 173.9(16)
O4 H19 N1 2_565 0.88(2) 1.89(2) 2.7614(14) 171.0(18)
O5 H20 O4 2_566 0.88(2) 1.95(2) 2.8291(14) 174.0(18)
O5 H21 O4 1_545 0.88(2) 1.90(2) 2.7679(13) 168.7(18)
C15 H15 O5 1_564 0.93 2.59 3.4009(15) 145.7

loop_
_cod_related_entry_id
_cod_related_entry_database
_cod_related_entry_code
1 ChemSpider 30656214
